data_7115732
loop_
_publ_author_name
'Pingping Duan'
'Xia Lan'
'Ying Chen'
'Shao-Song Qian'
'Jie Jack Li'
'Liang Lu'
'Yanbo Lu'
'Bo Chen,'
'Mei Hong'
'Jing Zhao'

_publ_section_title
;
 Rhodium(III)-catalyzed C-H activation/[4+3] annulation of
 N-phenoxyacetamides and alpha,beta-unsaturated aldehydes: an efficient
 route to 1,2-oxazepines at room temperature
;
_journal_name_full Chem.Commun.
_journal_page_first 12135
_journal_paper_doi 10.1039/C4cc05485G
_journal_volume 50
_journal_year 2014
_chemical_absolute_configuration unk
_chemical_formula_sum 'C18 H24 N O4'
_chemical_formula_weight 318.38
_chemical_name_systematic
;
 ?
;
_space_group_crystal_system monoclinic
_space_group_IT_number 7
_space_group_name_Hall 'P -2yc'
_space_group_name_H-M_alt 'P 1 c 1'
_symmetry_space_group_name_Hall 'P -2yc'
_symmetry_space_group_name_H-M 'P 1 c 1'
_atom_sites_solution_hydrogens geom
_audit_creation_method SHELXL-2013
_cell_angle_alpha 90
_cell_angle_beta 98.347(7)
_cell_angle_gamma 90
_cell_formula_units_Z 2
_cell_length_a 12.7071(2)
_cell_length_b 4.847
_cell_length_c 14.6978(10)
_cell_measurement_reflns_used 10447
_cell_measurement_temperature 293(2)
_cell_measurement_theta_max 68.10
_cell_measurement_theta_min 6.60
_cell_volume 895.67(6)
_computing_cell_refinement 'CrystalClear-SM Auto 2.0 r4'
_computing_data_collection 'CrystalClear-SM 2.0 r4 (Rigaku, 2009)'
_computing_data_reduction 'CrystalClear-SM Auto 2.0 r4'
_computing_molecular_graphics 'CrystalStructure 4.0'
_computing_publication_material 'CrystalStructure 4.0 (Rigaku, 2009)'
_computing_structure_refinement 'SHELXL-2013 (Sheldrick, 2013)'
_computing_structure_solution 'SIR2004 (Burla, et al., 2005)'
_diffrn_ambient_temperature 293(2)
_diffrn_measured_fraction_theta_full 0.982
_diffrn_measured_fraction_theta_max 0.982
_diffrn_measurement_device_type 'Rigaku Saturn944+ CCD'
_diffrn_measurement_method \w
_diffrn_radiation_type CuK\a
_diffrn_radiation_wavelength 1.54187
_diffrn_reflns_av_R_equivalents 0.0314
_diffrn_reflns_av_unetI/netI 0.0337
_diffrn_reflns_Laue_measured_fraction_full 0.982
_diffrn_reflns_Laue_measured_fraction_max 0.982
_diffrn_reflns_limit_h_max 15
_diffrn_reflns_limit_h_min -15
_diffrn_reflns_limit_k_max 5
_diffrn_reflns_limit_k_min -5
_diffrn_reflns_limit_l_max 17
_diffrn_reflns_limit_l_min -17
_diffrn_reflns_number 10812
_diffrn_reflns_point_group_measured_fraction_full 0.949
_diffrn_reflns_point_group_measured_fraction_max 0.945
_diffrn_reflns_theta_full 67.687
_diffrn_reflns_theta_max 68.144
_diffrn_reflns_theta_min 6.576
_exptl_absorpt_coefficient_mu 0.675
_exptl_absorpt_correction_T_max 0.859
_exptl_absorpt_correction_T_min 0.737
_exptl_absorpt_correction_type multi-scan
_exptl_absorpt_process_details 'Jacobson, R. (1998) Private communication'
_exptl_crystal_colour colorless
_exptl_crystal_density_diffrn 1.180
_exptl_crystal_description block
_exptl_crystal_F_000 342
_exptl_crystal_size_max 0.20
_exptl_crystal_size_mid 0.20
_exptl_crystal_size_min 0.20
_refine_diff_density_max 0.260
_refine_diff_density_min -0.261
_refine_diff_density_rms 0.061
_refine_ls_abs_structure_details
;
 Flack x determined using 1284 quotients [(I+)-(I-)]/[(I+)+(I-)]
 (Parsons and Flack (2004), Acta Cryst. A60, s61).
;
_refine_ls_abs_structure_Flack 0.52(6)
_refine_ls_extinction_method none
_refine_ls_goodness_of_fit_ref 1.071
_refine_ls_hydrogen_treatment constr
_refine_ls_matrix_type full
_refine_ls_number_parameters 211
_refine_ls_number_reflns 3101
_refine_ls_number_restraints 2
_refine_ls_restrained_S_all 1.071
_refine_ls_R_factor_all 0.0509
_refine_ls_R_factor_gt 0.0470
_refine_ls_shift/su_max 0.000
_refine_ls_shift/su_mean 0.000
_refine_ls_structure_factor_coef Fsqd
_refine_ls_weighting_details
;
 w=1/[\s^2^(Fo^2^)+(0.0949P)^2^+0.0398P]
 where P=(Fo^2^+2Fc^2^)/3
;
_refine_ls_weighting_scheme calc
_refine_ls_wR_factor_gt 0.1179
_refine_ls_wR_factor_ref 0.1291
_reflns_Friedel_coverage 0.921
_reflns_Friedel_fraction_full 0.916
_reflns_Friedel_fraction_max 0.908
_reflns_number_gt 2870
_reflns_number_total 3101
_reflns_threshold_expression 'I > 2\s(I)'
_cod_data_source_file c4cc05485g2.cif
_cod_data_source_block shelx_2
_cod_database_code 7115732
_shelx_space_group_comment
;
The symmetry employed for this shelxl refinement is uniquely defined
by the following loop, which should always be used as a source of
symmetry information in preference to the above space-group names.
They are only intended as comments.
;
_shelxl_version_number 2013-2

loop_
_space_group_symop_operation_xyz
'x, y, z'
'x, -y, z+1/2'

loop_
_atom_site_label
_atom_site_type_symbol
_atom_site_fract_x
_atom_site_fract_y
_atom_site_fract_z
_atom_site_U_iso_or_equiv
_atom_site_adp_type
_atom_site_occupancy
_atom_site_site_symmetry_order
_atom_site_calc_flag
_atom_site_refinement_flags_posn
_atom_site_refinement_flags_adp
O1 O 0.6709(2) 0.9315(5) 0.0658(2) 0.0721(8) Uani 1 1 d . .
O2 O 0.40956(15) 0.3333(4) 0.17133(12) 0.0450(5) Uani 1 1 d . .
O3 O 0.2708(2) -0.0195(5) 0.07731(16) 0.0626(6) Uani 1 1 d . .
O4 O 0.1036(3) -0.1810(6) 0.2439(3) 0.0902(10) Uani 1 1 d . .
N1 N 0.30456(19) 0.4102(5) 0.13525(16) 0.0444(5) Uani 1 1 d . .
C1 C 0.8249(7) 0.6705(16) -0.0189(6) 0.138(3) Uani 1 1 d . .
H1A H 0.7678 0.7522 -0.0600 0.207 Uiso 1 1 calc R U
H1B H 0.8591 0.5320 -0.0510 0.207 Uiso 1 1 calc R U
H1C H 0.8756 0.8103 0.0035 0.207 Uiso 1 1 calc R U
C2 C 0.7819(4) 0.5417(9) 0.0599(3) 0.0735(10) Uani 1 1 d . .
H2A H 0.8402 0.5099 0.1091 0.088 Uiso 1 1 calc R U
H2B H 0.7519 0.3634 0.0406 0.088 Uiso 1 1 calc R U
C3 C 0.6984(2) 0.7087(6) 0.0970(2) 0.0515(7) Uani 1 1 d . .
C4 C 0.6490(2) 0.5816(6) 0.1746(2) 0.0470(6) Uani 1 1 d . .
H4A H 0.7040 0.5530 0.2268 0.056 Uiso 1 1 calc R U
H4B H 0.6199 0.4025 0.1552 0.056 Uiso 1 1 calc R U
C5 C 0.5612(2) 0.7571(7) 0.2049(2) 0.0501(7) Uani 1 1 d . .
H5A H 0.5067 0.7891 0.1526 0.060 Uiso 1 1 calc R U
H5B H 0.5904 0.9348 0.2259 0.060 Uiso 1 1 calc R U
C6 C 0.5112(2) 0.6227(6) 0.28145(19) 0.0438(6) Uani 1 1 d . .
C7 C 0.4350(2) 0.4184(6) 0.26375(18) 0.0396(6) Uani 1 1 d . .
C8 C 0.3871(2) 0.2893(6) 0.33258(18) 0.0424(6) Uani 1 1 d . .
C9 C 0.3016(2) 0.0741(6) 0.3131(2) 0.0456(6) Uani 1 1 d . .
H9A H 0.3164 -0.0775 0.3561 0.055 Uiso 1 1 calc R U
H9B H 0.3008 0.0022 0.2515 0.055 Uiso 1 1 calc R U
C10 C 0.1937(3) 0.1986(7) 0.3220(2) 0.0550(8) Uani 1 1 d . .
H10A H 0.1917 0.2360 0.3866 0.066 Uiso 1 1 calc R U
H10B H 0.1881 0.3744 0.2902 0.066 Uiso 1 1 calc R U
C11 C 0.0985(3) 0.0321(7) 0.2866(2) 0.0536(7) Uani 1 1 d . .
C12 C -0.0062(3) 0.1461(12) 0.3041(5) 0.0919(15) Uani 1 1 d . .
H12A H -0.0035 0.1680 0.3700 0.110 Uiso 1 1 calc R U
H12B H -0.0142 0.3287 0.2770 0.110 Uiso 1 1 calc R U
C13 C -0.1023(4) -0.0148(13) 0.2695(5) 0.1032(18) Uani 1 1 d . .
H13A H -0.1130 -0.0133 0.2035 0.155 Uiso 1 1 calc R U
H13B H -0.1629 0.0657 0.2915 0.155 Uiso 1 1 calc R U
H13C H -0.0934 -0.2015 0.2910 0.155 Uiso 1 1 calc R U
C15 C 0.2455(2) 0.2212(6) 0.08457(18) 0.0469(7) Uani 1 1 d . .
C16 C 0.1401(3) 0.3342(9) 0.0398(3) 0.0712(10) Uani 1 1 d . .
H16A H 0.1316 0.2990 -0.0251 0.107 Uiso 1 1 calc R U
H16B H 0.1378 0.5295 0.0503 0.107 Uiso 1 1 calc R U
H16C H 0.0836 0.2462 0.0658 0.107 Uiso 1 1 calc R U
C18 C 0.4198(3) 0.3790(7) 0.42240(19) 0.0529(7) Uani 1 1 d . .
H18 H 0.3901 0.2986 0.4702 0.063 Uiso 1 1 calc R U
C19 C 0.4943(3) 0.5819(8) 0.4421(2) 0.0581(8) Uani 1 1 d . .
H19 H 0.5140 0.6386 0.5026 0.070 Uiso 1 1 calc R U
C20 C 0.5404(3) 0.7027(7) 0.3727(2) 0.0549(7) Uani 1 1 d . .
H20 H 0.5916 0.8392 0.3870 0.066 Uiso 1 1 calc R U

loop_
_atom_site_aniso_label
_atom_site_aniso_U_11
_atom_site_aniso_U_22
_atom_site_aniso_U_33
_atom_site_aniso_U_23
_atom_site_aniso_U_13
_atom_site_aniso_U_12
O1 0.0863(19) 0.0512(14) 0.0824(18) 0.0189(12) 0.0238(14) -0.0015(12)
O2 0.0468(10) 0.0471(11) 0.0422(9) -0.0035(8) 0.0100(7) 0.0078(9)
O3 0.0965(18) 0.0320(11) 0.0585(12) -0.0050(9) 0.0089(11) 0.0013(11)
O4 0.0702(17) 0.0594(18) 0.140(3) -0.0299(18) 0.0111(17) -0.0018(14)
N1 0.0525(13) 0.0354(12) 0.0433(12) -0.0006(9) 0.0006(9) 0.0032(10)
C1 0.162(7) 0.118(5) 0.160(6) 0.018(4) 0.117(6) 0.000(5)
C2 0.077(2) 0.062(2) 0.089(3) -0.0028(18) 0.036(2) -0.0056(19)
C3 0.0512(15) 0.0418(16) 0.0624(17) -0.0002(13) 0.0120(12) -0.0103(13)
C4 0.0446(14) 0.0403(15) 0.0560(16) 0.0050(11) 0.0064(11) -0.0006(11)
C5 0.0501(15) 0.0383(14) 0.0634(17) 0.0055(12) 0.0133(12) 0.0013(12)
C6 0.0409(14) 0.0393(14) 0.0510(15) 0.0026(11) 0.0061(11) 0.0097(11)
C7 0.0412(13) 0.0361(14) 0.0418(13) -0.0003(10) 0.0070(10) 0.0067(10)
C8 0.0459(13) 0.0372(14) 0.0448(13) 0.0047(10) 0.0091(10) 0.0095(11)
C9 0.0513(15) 0.0366(14) 0.0511(15) 0.0056(11) 0.0153(11) 0.0049(11)
C10 0.0510(17) 0.0498(18) 0.0672(18) -0.0064(14) 0.0184(13) 0.0024(13)
C11 0.0543(17) 0.0429(16) 0.0642(18) 0.0035(14) 0.0113(13) 0.0028(13)
C12 0.051(2) 0.083(3) 0.142(4) -0.031(3) 0.018(2) -0.0003(19)
C13 0.061(3) 0.093(3) 0.153(5) -0.014(3) 0.005(3) 0.000(2)
C15 0.0649(18) 0.0352(14) 0.0401(13) 0.0026(10) 0.0055(11) -0.0007(12)
C16 0.070(2) 0.064(2) 0.072(2) 0.0011(18) -0.0160(17) -0.0041(18)
C18 0.0571(17) 0.0620(19) 0.0394(14) 0.0064(12) 0.0066(12) 0.0095(14)
C19 0.0579(18) 0.068(2) 0.0461(15) -0.0045(13) -0.0014(12) 0.0075(15)
C20 0.0486(15) 0.0529(18) 0.0602(17) -0.0044(14) -0.0022(12) 0.0023(13)

loop_
_atom_type_symbol
_atom_type_description
_atom_type_scat_dispersion_real
_atom_type_scat_dispersion_imag
_atom_type_scat_source
C C 0.0181 0.0091 'International Tables Vol C Tables 4.2.6.8 and 6.1.1.4'
H H 0.0000 0.0000 'International Tables Vol C Tables 4.2.6.8 and 6.1.1.4'
N N 0.0311 0.0180 'International Tables Vol C Tables 4.2.6.8 and 6.1.1.4'
O O 0.0492 0.0322 'International Tables Vol C Tables 4.2.6.8 and 6.1.1.4'

loop_
_geom_angle_atom_site_label_1
_geom_angle_atom_site_label_2
_geom_angle_atom_site_label_3
_geom_angle
N1 O2 C7 110.87(18)
C15 N1 O2 116.8(2)
C2 C1 H1A 109.5
C2 C1 H1B 109.5
H1A C1 H1B 109.5
C2 C1 H1C 109.5
H1A C1 H1C 109.5
H1B C1 H1C 109.5
C1 C2 C3 114.6(4)
C1 C2 H2A 108.6
C3 C2 H2A 108.6
C1 C2 H2B 108.6
C3 C2 H2B 108.6
H2A C2 H2B 107.6
O1 C3 C2 121.9(3)
O1 C3 C4 121.5(3)
C2 C3 C4 116.6(3)
C3 C4 C5 113.3(2)
C3 C4 H4A 108.9
C5 C4 H4A 108.9
C3 C4 H4B 108.9
C5 C4 H4B 108.9
H4A C4 H4B 107.7
C4 C5 C6 112.4(2)
C4 C5 H5A 109.1
C6 C5 H5A 109.1
C4 C5 H5B 109.1
C6 C5 H5B 109.1
H5A C5 H5B 107.9
C7 C6 C20 117.5(3)
C7 C6 C5 121.7(2)
C20 C6 C5 120.8(3)
C6 C7 C8 123.3(2)
C6 C7 O2 116.5(2)
C8 C7 O2 120.1(2)
C18 C8 C7 116.3(3)
C18 C8 C9 120.3(2)
C7 C8 C9 123.4(2)
C8 C9 C10 110.1(2)
C8 C9 H9A 109.6
C10 C9 H9A 109.6
C8 C9 H9B 109.6
C10 C9 H9B 109.6
H9A C9 H9B 108.1
C11 C10 C9 116.9(3)
C11 C10 H10A 108.1
C9 C10 H10A 108.1
C11 C10 H10B 108.1
C9 C10 H10B 108.1
H10A C10 H10B 107.3
O4 C11 C10 122.8(3)
O4 C11 C12 121.2(3)
C10 C11 C12 116.0(3)
C13 C12 C11 117.2(4)
C13 C12 H12A 108.0
C11 C12 H12A 108.0
C13 C12 H12B 108.0
C11 C12 H12B 108.0
H12A C12 H12B 107.2
C12 C13 H13A 109.5
C12 C13 H13B 109.5
H13A C13 H13B 109.5
C12 C13 H13C 109.5
H13A C13 H13C 109.5
H13B C13 H13C 109.5
O3 C15 N1 124.7(3)
O3 C15 C16 122.6(3)
N1 C15 C16 112.6(3)
C15 C16 H16A 109.5
C15 C16 H16B 109.5
H16A C16 H16B 109.5
C15 C16 H16C 109.5
H16A C16 H16C 109.5
H16B C16 H16C 109.5
C19 C18 C8 121.8(3)
C19 C18 H18 119.1
C8 C18 H18 119.1
C18 C19 C20 120.4(3)
C18 C19 H19 119.8
C20 C19 H19 119.8
C19 C20 C6 120.7(3)
C19 C20 H20 119.6
C6 C20 H20 119.6

loop_
_geom_bond_atom_site_label_1
_geom_bond_atom_site_label_2
_geom_bond_distance
O1 C3 1.205(4)
O2 N1 1.412(3)
O2 C7 1.411(3)
O3 C15 1.219(4)
O4 C11 1.215(5)
N1 C15 1.340(4)
C1 C2 1.488(7)
C1 H1A 0.9600
C1 H1B 0.9600
C1 H1C 0.9600
C2 C3 1.498(5)
C2 H2A 0.9700
C2 H2B 0.9700
C3 C4 1.512(4)
C4 C5 1.519(4)
C4 H4A 0.9700
C4 H4B 0.9700
C5 C6 1.517(4)
C5 H5A 0.9700
C5 H5B 0.9700
C6 C7 1.383(4)
C6 C20 1.394(4)
C7 C8 1.402(4)
C8 C18 1.395(4)
C8 C9 1.503(4)
C9 C10 1.521(4)
C9 H9A 0.9700
C9 H9B 0.9700
C10 C11 1.484(5)
C10 H10A 0.9700
C10 H10B 0.9700
C11 C12 1.496(5)
C12 C13 1.476(7)
C12 H12A 0.9700
C12 H12B 0.9700
C13 H13A 0.9600
C13 H13B 0.9600
C13 H13C 0.9600
C15 C16 1.507(5)
C16 H16A 0.9600
C16 H16B 0.9600
C16 H16C 0.9600
C18 C19 1.366(5)
C18 H18 0.9300
C19 C20 1.378(5)
C19 H19 0.9300
C20 H20 0.9300

loop_
_geom_hbond_atom_site_label_D
_geom_hbond_atom_site_label_H
_geom_hbond_atom_site_label_A
_geom_hbond_distance_DH
_geom_hbond_distance_HA
_geom_hbond_distance_DA
_geom_hbond_angle_DHA
_geom_hbond_site_symmetry_A
C2 H2B O1 0.97 2.39 3.283(5) 153.7 1_545
C10 H10B O4 0.97 2.46 3.360(5) 154.4 1_565
